data_9014919
loop_
_publ_author_name
'Sanchez, M.'
'Garcia-Romero E'
'Suarez, M.'
'Silva, I.'
'Fuentes-Montero L'
'Martinez-Criado G'

_publ_section_title
;
 Variability in sepiolite: Diffraction studies
 Note: Sample NOR25
 Note: T = 25 C
;
_journal_name_full 'American Mineralogist'
_journal_page_first 1443
_journal_page_last 1454
_journal_paper_doi 10.2138/am.2011.3761
_journal_volume 96
_journal_year 2011
_chemical_compound_source 'Fauske, Nordland, Norway'
_chemical_formula_sum 'H12 Mg3.84 O22 Si6'
_chemical_name_mineral Sepiolite
_space_group_IT_number 52
_symmetry_space_group_name_Hall '-P 2ab 2n'
_symmetry_space_group_name_H-M 'P n c n'
_cell_angle_alpha 90
_cell_angle_beta 90
_cell_angle_gamma 90
_cell_formula_units_Z 4
_cell_length_a 13.4074
_cell_length_b 27.0244
_cell_length_c 5.2767
_cell_volume 1911.891
_database_code_amcsd 0018534
_exptl_crystal_density_diffrn 2.175
_cod_original_formula_sum 'Si6 Mg3.84 O22 H12'
_cod_database_code 9014919

loop_
_space_group_symop_operation_xyz
x,y,z
1/2-x,1/2+y,1/2+z
1/2+x,1/2-y,1/2-z
1/2+x,1/2+y,-z
1/2-x,1/2-y,z
x,-y,1/2+z
-x,y,1/2-z
-x,-y,-z

loop_
_atom_site_label
_atom_site_fract_x
_atom_site_fract_y
_atom_site_fract_z
_atom_site_occupancy
_atom_site_U_iso_or_equiv
_atom_site_type_symbol
_atom_site_attached_hydrogens
Si1 0.19900 0.02720 0.58300 1.00000 0.00798 Si 0
Si2 0.20910 0.14050 0.57400 1.00000 0.00798 Si 0
Si3 0.20030 0.19670 0.08000 1.00000 0.00798 Si 0
Mg1 0.00000 0.03000 0.25000 0.96000 0.00950 Mg 0
Mg2 0.00000 0.08870 0.75000 0.96000 0.00950 Mg 0
Mg3 0.00000 0.14510 0.25000 0.96000 0.00950 Mg 0
Mg4 0.00000 0.20410 0.75000 0.96000 0.00950 Mg 0
O9 0.25000 0.25000 0.07700 1.00000 0.00608 O 0
O1 0.09000 0.02570 0.56600 1.00000 0.00608 O 0
O3 0.07300 0.13990 0.58300 1.00000 0.00608 O 0
O4 0.08190 0.19630 0.08600 1.00000 0.00608 O 0
O5 0.25350 0.00650 0.33200 1.00000 0.00608 O 0
O6 0.24010 0.07910 0.60100 1.00000 0.00608 O 0
O7 0.24440 0.16640 0.33500 1.00000 0.00608 O 0
O8 0.26210 0.17000 0.77600 1.00000 0.00608 O 0
O-H2 0.08620 0.08350 0.09300 1.00000 0.00608 O 1
Wat10 0.07810 0.26110 0.55700 1.00000 0.00608 O 2
Wat1 0.06310 0.39230 0.99900 0.75000 0.06725 O 2
Wat2 0.00000 0.63740 0.25000 0.75000 0.06725 O 2
Wat3 0.00000 0.48510 0.25000 0.75000 0.06725 O 2

loop_
_cod_changelog_entry_id
_cod_changelog_entry_author
_cod_changelog_entry_date
_cod_changelog_entry_text
1
;cod-tools version 3.8.0
Id: cif_guess_AMCSD_atom_types 9574 2023-05-10 09:00:05Z saulius
;
2023-05-10T18:55:37+03:00
;Derived atom types and hydrogen counts
from atom names that follow the AMCSD naming convention
(Wat == water, O-H == hydroxyl).
;

loop_
_cod_related_entry_id
_cod_related_entry_database
_cod_related_entry_code
1 AMCSD 0018534
